data_4123121
loop_
_publ_author_name
'Hamilton, Clifton R.'
'Gau, Michael R.'
'Baglia, Regina A.'
'McWilliams, Sean F.'
'Zdilla, Michael J.'

_publ_section_title
;
 Mechanistic Elucidation of the Stepwise Formation of a Tetranuclear
 Manganese Pinned Butterfly Cluster via N-N Bond Cleavage, Hydrogen Atom
 Transfer, and Cluster Rearrangement.
;
_journal_name_full 'Journal of the American Chemical Society'
_journal_page_first 141218154447008
_journal_paper_doi 10.1021/ja508244x
_journal_year 2014
_chemical_absolute_configuration unk
_chemical_formula_moiety '[Mn4N12C68H62], 4[NC5H5]'
_chemical_formula_sum 'C88 H82 Mn4 N16'
_chemical_formula_weight 1583.45
_chemical_melting_point ?
_chemical_name_common 'Red House'
_chemical_name_systematic
;
 ?
;
_space_group_crystal_system monoclinic
_space_group_IT_number 4
_space_group_name_Hall 'P 2yb'
_space_group_name_H-M_alt 'P 1 21 1'
_symmetry_space_group_name_Hall 'P 2yb'
_symmetry_space_group_name_H-M 'P 1 21 1'
_atom_sites_solution_hydrogens geom
_audit_creation_method SHELXL-2013
_cell_angle_alpha 90
_cell_angle_beta 116.311(4)
_cell_angle_gamma 90
_cell_formula_units_Z 2
_cell_length_a 16.516(5)
_cell_length_b 15.842(4)
_cell_length_c 16.591(5)
_cell_measurement_reflns_used 1286
_cell_measurement_temperature 100(2)
_cell_measurement_theta_max 20.095
_cell_measurement_theta_min 2.33
_cell_volume 3891.3(19)
_computing_cell_refinement 'SAINT (Bruker-AXS)'
_computing_data_collection 'COSMO (Bruker-AXS)'
_computing_data_reduction 'TWINABS (Bruker-AXS)'
_computing_molecular_graphics XP
_computing_publication_material 'APEX2 Report Generator'
_computing_structure_refinement 'SHELXL-2013 (Sheldrick, 2013)'
_computing_structure_solution 'SHELXS-97 (Sheldrick, 2008)'
_diffrn_ambient_temperature 100(2)
_diffrn_detector_area_resol_mean 8.333
_diffrn_measured_fraction_theta_full 0.992
_diffrn_measured_fraction_theta_max 0.982
_diffrn_measurement_device_type 'Kappa APEX II DUO'
_diffrn_measurement_method 'Omega Scans'
_diffrn_radiation_type MoK\a
_diffrn_radiation_wavelength 0.71073
_diffrn_reflns_av_unetI/netI 0.1973
_diffrn_reflns_Laue_measured_fraction_full 0.992
_diffrn_reflns_Laue_measured_fraction_max 0.982
_diffrn_reflns_limit_h_max 12
_diffrn_reflns_limit_h_min -21
_diffrn_reflns_limit_k_max 20
_diffrn_reflns_limit_k_min -20
_diffrn_reflns_limit_l_max 21
_diffrn_reflns_limit_l_min -21
_diffrn_reflns_number 18562
_diffrn_reflns_point_group_measured_fraction_full 0.971
_diffrn_reflns_point_group_measured_fraction_max 0.947
_diffrn_reflns_theta_full 25.242
_diffrn_reflns_theta_max 27.899
_diffrn_reflns_theta_min 1.369
_diffrn_source 'fine-focused sealed tube'
_exptl_absorpt_coefficient_mu 0.692
_exptl_absorpt_correction_T_max 0.745617
_exptl_absorpt_correction_T_min 0.588670
_exptl_absorpt_correction_type multi-scan
_exptl_absorpt_process_details
;
   13373 Corrected reflections written to file twin4.hkl
 Reflections merged according to point-group 2     
 Minimum and maximum apparent transmission:  0.589084  0.745617
 Additional spherical absorption correction applied with mu*r =  0.2000


 HKLF 5 dataset constructed from all observed data
   31877 Corrected reflections written to file twin5.hkl
 Reflections not merged
 Single reflections that also occur in composites not omitted
 Racemic twinning not included for all components
 Second component not inverted relative to first
 Minimum and maximum apparent transmission:  0.588670  0.745617
 Additional spherical absorption correction applied with mu*r =  0.2000
;
_exptl_crystal_colour Red
_exptl_crystal_density_diffrn 1.351
_exptl_crystal_density_method 'Not Measured'
_exptl_crystal_description Needle
_exptl_crystal_F_000 1644
_exptl_crystal_size_max 0.700
_exptl_crystal_size_mid 0.100
_exptl_crystal_size_min 0.067
_refine_diff_density_max 0.715
_refine_diff_density_min -0.765
_refine_diff_density_rms 0.130
_refine_ls_abs_structure_details
;
 Classical Flack method preferred over Parsons because s.u. lower.
;
_refine_ls_abs_structure_Flack 0.215(18)
_refine_ls_extinction_method none
_refine_ls_goodness_of_fit_ref 0.973
_refine_ls_hydrogen_treatment constr
_refine_ls_matrix_type full
_refine_ls_number_parameters 1005
_refine_ls_number_reflns 18562
_refine_ls_number_restraints 193
_refine_ls_restrained_S_all 0.969
_refine_ls_R_factor_all 0.1630
_refine_ls_R_factor_gt 0.0710
_refine_ls_shift/su_max 0.001
_refine_ls_shift/su_mean 0.000
_refine_ls_structure_factor_coef Fsqd
_refine_ls_weighting_details 'w=1/[\s^2^(Fo^2^)+(0.0574P)^2^] where P=(Fo^2^+2Fc^2^)/3'
_refine_ls_weighting_scheme calc
_refine_ls_wR_factor_gt 0.1259
_refine_ls_wR_factor_ref 0.1587
_reflns_Friedel_coverage 0.862
_reflns_Friedel_fraction_full 0.947
_reflns_Friedel_fraction_max 0.910
_reflns_number_gt 10251
_reflns_number_total 18562
_reflns_threshold_expression 'I > 2\s(I)'
_cod_data_source_file ja508244x_si_002.cif
_cod_data_source_block 2py-polymorph
_cod_depositor_comments
;
The following automatic conversions were performed:

'_chemical_melting_point' value 'Not Determined' was changed to '?' -
the value is undefined or not
given.

'_exptl_absorpt_correction_type' value 'Multi-Scan' changed
to 'multi-scan' according to
/home/saulius/struct/COD-crude-data--automatic-downloads/rss-feeds/ACS/lib/dictionaries/cif_core.dic
dictionary named 'cif_core.dic' version 2.4.2 from 2011-04-26.

Automatic conversion script
Id: cif_fix_values 2935 2014-11-11 08:27:57Z andrius 
;
_cod_original_cell_volume 3891.1(19)
_cod_database_code 4123121
_shelx_space_group_comment
;
The symmetry employed for this shelxl refinement is uniquely defined
by the following loop, which should always be used as a source of
symmetry information in preference to the above space-group names.
They are only intended as comments.
;
_shelx_estimated_absorpt_t_min 0.643
_shelx_estimated_absorpt_t_max 0.955
_shelxl_version_number 2013-3

loop_
_space_group_symop_operation_xyz
'x, y, z'
'-x, y+1/2, -z'

loop_
_atom_site_label
_atom_site_type_symbol
_atom_site_fract_x
_atom_site_fract_y
_atom_site_fract_z
_atom_site_U_iso_or_equiv
_atom_site_adp_type
_atom_site_occupancy
_atom_site_site_symmetry_order
_atom_site_calc_flag
_atom_site_refinement_flags_posn
_atom_site_refinement_flags_adp
_atom_site_refinement_flags_occupancy
_atom_site_disorder_assembly
_atom_site_disorder_group
Mn1 Mn 0.12874(12) 0.36995(11) 0.42823(12) 0.0176(5) Uani 1 1 d . . . . .
Mn2 Mn 0.30520(12) 0.39068(11) 0.42959(12) 0.0178(5) Uani 1 1 d . . . . .
Mn3 Mn 0.04649(12) 0.45604(11) 0.23096(12) 0.0169(5) Uani 1 1 d . . . . .
Mn4 Mn 0.21036(12) 0.29502(11) 0.23724(12) 0.0176(5) Uani 1 1 d . . . . .
N1 N 0.0009(6) 0.3908(7) 0.3164(6) 0.021(3) Uani 1 1 d . . . . .
H1 H -0.0216 0.3344 0.2883 0.025 Uiso 1 1 calc R U . . .
N2 N 0.2259(6) 0.2827(6) 0.4295(6) 0.018(3) Uani 1 1 d . . . . .
N3 N 0.1719(7) 0.2578(6) 0.3347(7) 0.019(3) Uani 1 1 d . . . . .
N4 N 0.0368(7) 0.3847(7) 0.1240(6) 0.020(2) Uani 1 1 d . . . . .
N5 N 0.3291(6) 0.3656(7) 0.3167(6) 0.021(3) Uani 1 1 d . . . . .
H5 H 0.3235 0.4207 0.2852 0.025 Uiso 1 1 calc R U . . .
N5A N 0.1341(8) 0.9449(8) 0.2335(9) 0.046(3) Uani 1 1 d . . . . .
N5B N 0.6653(10) 0.4889(10) 0.0887(10) 0.076(5) Uani 1 1 d . . . . .
N6 N 0.2047(6) 0.4792(6) 0.4193(7) 0.017(3) Uani 1 1 d . . . . .
N7 N 0.1716(6) 0.4997(6) 0.3236(6) 0.017(3) Uani 1 1 d . . . . .
N7B N 0.5556(13) 0.1349(13) 0.1288(13) 0.096(6) Uani 1 1 d . . . . .
N8 N 0.1217(6) 0.3591(6) 0.1265(6) 0.015(2) Uani 1 1 d . . . . .
N10 N 0.1066(6) 0.3612(7) 0.5498(6) 0.022(3) Uani 1 1 d . . . . .
N20 N 0.4347(7) 0.4058(7) 0.5487(7) 0.026(3) Uani 1 1 d . . . . .
N30 N -0.0354(7) 0.5721(6) 0.1837(6) 0.023(3) Uani 1 1 d . . . . .
N40 N 0.2481(8) 0.1821(7) 0.1821(7) 0.025(3) Uani 1 1 d . . . . .
C1A C 0.1939(8) 0.8042(9) 0.2672(9) 0.033(4) Uani 1 1 d . . . . .
H1A H 0.2077 0.7531 0.2459 0.040 Uiso 1 1 calc R U . . .
C1B C 0.5162(13) 0.4425(11) 0.0425(11) 0.068(6) Uani 1 1 d . . . . .
H1B H 0.4642 0.4166 -0.0031 0.082 Uiso 1 1 calc R U . . .
C2A C 0.2153(9) 0.8147(10) 0.3568(10) 0.040(4) Uani 1 1 d . . . . .
H2A H 0.2422 0.7696 0.3979 0.048 Uiso 1 1 calc R U . . .
C2B C 0.5161(12) 0.4684(14) 0.1215(11) 0.076(6) Uani 1 1 d . . . . .
H2B H 0.4643 0.4610 0.1317 0.091 Uiso 1 1 calc R U . . .
C3A C 0.1980(11) 0.8888(13) 0.3863(10) 0.057(5) Uani 1 1 d . . . . .
H3A H 0.2135 0.8978 0.4481 0.068 Uiso 1 1 calc R U . . .
C3B C 0.5937(15) 0.5057(12) 0.1856(13) 0.074(6) Uani 1 1 d . . . . .
H3B H 0.5967 0.5256 0.2409 0.089 Uiso 1 1 calc R U . . .
C4A C 0.1565(10) 0.9515(10) 0.3225(13) 0.050(5) Uani 1 1 d . . . . .
H4A H 0.1427 1.0032 0.3428 0.060 Uiso 1 1 calc R U . . .
C4B C 0.6657(14) 0.5127(12) 0.1667(13) 0.072(6) Uani 1 1 d . . . . .
H4B H 0.7199 0.5360 0.2116 0.086 Uiso 1 1 calc R U . . .
C6A C 0.1521(8) 0.8701(9) 0.2095(9) 0.036(4) Uani 1 1 d . . . . .
H6A H 0.1347 0.8612 0.1473 0.043 Uiso 1 1 calc R U . . .
C6B C 0.5911(10) 0.4541(12) 0.0306(11) 0.061(5) Uani 1 1 d . . . . .
H6B H 0.5894 0.4354 -0.0245 0.073 Uiso 1 1 calc R U . . .
C8B C 0.5715(12) 0.2093(16) 0.1655(13) 0.077(7) Uani 1 1 d . . . . .
H8B H 0.5303 0.2302 0.1864 0.092 Uiso 1 1 calc R U . . .
C9B C 0.6438(14) 0.2607(13) 0.1768(13) 0.077(6) Uani 1 1 d . . . . .
H9B H 0.6518 0.3143 0.2051 0.092 Uiso 1 1 calc R U . . .
C10B C 0.7026(12) 0.2325(15) 0.1461(12) 0.067(6) Uani 1 1 d . . . . .
H10B H 0.7519 0.2662 0.1504 0.080 Uiso 1 1 calc R U . . .
C11 C -0.0635(8) 0.4228(8) 0.3405(8) 0.021(3) Uani 1 1 d . . . . .
C11B C 0.6879(13) 0.1536(14) 0.1088(13) 0.070(6) Uani 1 1 d . . . . .
H11B H 0.7281 0.1311 0.0874 0.084 Uiso 1 1 calc R U . . .
C12 C -0.0571(9) 0.5069(8) 0.3693(9) 0.024(3) Uani 1 1 d . . . . .
H12 H -0.0105 0.5416 0.3686 0.029 Uiso 1 1 calc R U . . .
C12B C 0.6155(15) 0.1068(13) 0.1022(14) 0.081(7) Uani 1 1 d . . . . .
H12B H 0.6078 0.0516 0.0774 0.098 Uiso 1 1 calc R U . . .
C13 C -0.1158(10) 0.5403(10) 0.3983(9) 0.034(4) Uani 1 1 d . . . . .
H13 H -0.1111 0.5981 0.4149 0.041 Uiso 1 1 calc R U . . .
C14 C -0.1813(10) 0.4909(11) 0.4035(10) 0.045(4) Uani 1 1 d . . . . .
H14 H -0.2214 0.5138 0.4248 0.054 Uiso 1 1 calc R U . . .
C15 C -0.1886(10) 0.4075(10) 0.3774(11) 0.047(5) Uani 1 1 d . . . . .
H15 H -0.2330 0.3719 0.3814 0.056 Uiso 1 1 calc R U . . .
C16 C -0.1297(8) 0.3763(10) 0.3452(9) 0.034(4) Uani 1 1 d . . . . .
H16 H -0.1365 0.3193 0.3255 0.040 Uiso 1 1 calc R U . . .
C21 C 0.2780(9) 0.2165(8) 0.4832(8) 0.020(3) Uani 1 1 d . U . . .
C22 C 0.3221(9) 0.2298(8) 0.5788(9) 0.027(3) Uani 1 1 d . U . . .
H22 H 0.3121 0.2808 0.6030 0.032 Uiso 1 1 calc R U . . .
C23 C 0.3791(9) 0.1690(8) 0.6363(9) 0.029(3) Uani 1 1 d . U . . .
H23 H 0.4080 0.1794 0.6992 0.035 Uiso 1 1 calc R U . . .
C24 C 0.3943(9) 0.0949(8) 0.6038(10) 0.030(3) Uani 1 1 d . U . . .
H24 H 0.4341 0.0541 0.6438 0.036 Uiso 1 1 calc R U . . .
C25 C 0.3512(8) 0.0788(8) 0.5113(9) 0.026(3) Uani 1 1 d . U . . .
H25 H 0.3618 0.0270 0.4886 0.031 Uiso 1 1 calc R U . . .
C26 C 0.2932(8) 0.1382(7) 0.4523(9) 0.020(3) Uani 1 1 d . U . . .
H26 H 0.2632 0.1257 0.3898 0.024 Uiso 1 1 calc R U . . .
C31 C 0.0945(8) 0.2118(7) 0.3199(8) 0.014(3) Uani 1 1 d . . . . .
C32 C 0.0731(9) 0.1783(7) 0.3867(8) 0.021(3) Uani 1 1 d . . . . .
H32 H 0.1169 0.1804 0.4479 0.025 Uiso 1 1 calc R U . . .
C33 C -0.0098(9) 0.1426(8) 0.3653(9) 0.027(3) Uani 1 1 d . . . . .
H33 H -0.0240 0.1234 0.4118 0.033 Uiso 1 1 calc R U . . .
C34 C -0.0720(9) 0.1346(8) 0.2773(9) 0.032(4) Uani 1 1 d . . . . .
H34 H -0.1290 0.1093 0.2627 0.039 Uiso 1 1 calc R U . . .
C35 C -0.0519(9) 0.1629(7) 0.2103(9) 0.020(3) Uani 1 1 d . . . . .
H35 H -0.0949 0.1568 0.1492 0.024 Uiso 1 1 calc R U . . .
C36 C 0.0295(8) 0.1999(7) 0.2310(8) 0.016(3) Uani 1 1 d . . . . .
H36 H 0.0425 0.2182 0.1835 0.019 Uiso 1 1 calc R U . . .
C41 C -0.0378(9) 0.3415(8) 0.0675(8) 0.020(3) Uani 1 1 d . . . . .
C42 C -0.0364(8) 0.2687(7) 0.0185(7) 0.023(3) Uani 1 1 d . . . . .
H42 H 0.0191 0.2492 0.0212 0.027 Uiso 1 1 calc R U . . .
C43 C -0.1159(9) 0.2259(8) -0.0332(8) 0.024(3) Uani 1 1 d . . . . .
H43 H -0.1133 0.1779 -0.0663 0.029 Uiso 1 1 calc R U . . .
C44 C -0.1983(9) 0.2498(8) -0.0388(9) 0.031(4) Uani 1 1 d . . . . .
H44 H -0.2514 0.2178 -0.0723 0.037 Uiso 1 1 calc R U . . .
C45 C -0.2002(9) 0.3220(8) 0.0064(9) 0.031(4) Uani 1 1 d . . . . .
H45 H -0.2568 0.3425 0.0001 0.037 Uiso 1 1 calc R U . . .
C46 C -0.1225(8) 0.3659(8) 0.0607(8) 0.021(3) Uani 1 1 d . . . . .
H46 H -0.1265 0.4133 0.0939 0.025 Uiso 1 1 calc R U . . .
C51 C 0.4171(8) 0.3360(8) 0.3413(8) 0.020(3) Uani 1 1 d . U . . .
C52 C 0.4445(9) 0.2562(8) 0.3812(9) 0.025(3) Uani 1 1 d . U . . .
H52 H 0.4018 0.2211 0.3889 0.030 Uiso 1 1 calc R U . . .
C53 C 0.5316(9) 0.2275(9) 0.4094(10) 0.033(3) Uani 1 1 d . U . . .
H53 H 0.5491 0.1744 0.4387 0.040 Uiso 1 1 calc R U . . .
C54 C 0.5932(10) 0.2763(10) 0.3951(11) 0.046(4) Uani 1 1 d . U . . .
H54 H 0.6532 0.2568 0.4135 0.055 Uiso 1 1 calc R U . . .
C55 C 0.5672(10) 0.3526(10) 0.3543(10) 0.046(4) Uani 1 1 d . U . . .
H55 H 0.6099 0.3863 0.3450 0.056 Uiso 1 1 calc R U . . .
C56 C 0.4818(8) 0.3820(10) 0.3265(9) 0.033(3) Uani 1 1 d . U . . .
H56 H 0.4655 0.4349 0.2965 0.040 Uiso 1 1 calc R U . . .
C61 C 0.2041(8) 0.5439(8) 0.4758(8) 0.018(3) Uani 1 1 d . . . . .
C62 C 0.1608(9) 0.6215(8) 0.4460(9) 0.027(3) Uani 1 1 d . . . . .
H62 H 0.1315 0.6329 0.3832 0.032 Uiso 1 1 calc R U . . .
C63 C 0.1594(9) 0.6822(9) 0.5050(11) 0.033(4) Uani 1 1 d . . . . .
H63 H 0.1293 0.7343 0.4827 0.040 Uiso 1 1 calc R U . . .
C64 C 0.2019(9) 0.6672(10) 0.5970(10) 0.037(4) Uani 1 1 d . . . . .
H64 H 0.2007 0.7085 0.6379 0.044 Uiso 1 1 calc R U . . .
C65 C 0.2469(10) 0.5898(9) 0.6286(9) 0.035(4) Uani 1 1 d . . . . .
H65 H 0.2766 0.5792 0.6915 0.042 Uiso 1 1 calc R U . . .
C66 C 0.2483(9) 0.5293(8) 0.5694(8) 0.024(3) Uani 1 1 d . . . . .
H66 H 0.2792 0.4776 0.5918 0.029 Uiso 1 1 calc R U . . .
C71 C 0.2331(8) 0.5423(8) 0.3050(8) 0.017(3) Uani 1 1 d . . . . .
C72 C 0.2190(8) 0.5466(7) 0.2137(8) 0.015(3) Uani 1 1 d . . . . .
H72 H 0.1641 0.5252 0.1681 0.018 Uiso 1 1 calc R U . . .
C73 C 0.2811(9) 0.5803(8) 0.1887(9) 0.025(3) Uani 1 1 d . . . . .
H73 H 0.2692 0.5802 0.1272 0.030 Uiso 1 1 calc R U . . .
C74 C 0.3623(9) 0.6148(8) 0.2538(10) 0.028(4) Uani 1 1 d . . . . .
H74 H 0.4067 0.6367 0.2378 0.033 Uiso 1 1 calc R U . . .
C75 C 0.3752(9) 0.6157(8) 0.3433(9) 0.025(3) Uani 1 1 d . . . . .
H75 H 0.4282 0.6417 0.3874 0.030 Uiso 1 1 calc R U . . .
C76 C 0.3152(8) 0.5809(7) 0.3706(9) 0.021(3) Uani 1 1 d . . . . .
H76 H 0.3275 0.5822 0.4323 0.025 Uiso 1 1 calc R U . . .
C81 C 0.1387(8) 0.3903(8) 0.0585(8) 0.017(3) Uani 1 1 d . . . . .
C82 C 0.2261(8) 0.3828(8) 0.0633(8) 0.021(3) Uani 1 1 d . . . . .
H82 H 0.2716 0.3557 0.1144 0.025 Uiso 1 1 calc R U . . .
C83 C 0.2491(9) 0.4127(8) -0.0017(9) 0.028(3) Uani 1 1 d . . . . .
H83 H 0.3089 0.4054 0.0052 0.033 Uiso 1 1 calc R U . . .
C84 C 0.1849(9) 0.4534(9) -0.0777(9) 0.035(4) Uani 1 1 d . . . . .
H84 H 0.1988 0.4724 -0.1246 0.042 Uiso 1 1 calc R U . . .
C85 C 0.1007(10) 0.4648(9) -0.0817(9) 0.038(4) Uani 1 1 d . . . . .
H85 H 0.0570 0.4951 -0.1313 0.045 Uiso 1 1 calc R U . . .
C86 C 0.0762(8) 0.4350(7) -0.0178(8) 0.024(3) Uani 1 1 d . . . . .
H86 H 0.0166 0.4445 -0.0248 0.029 Uiso 1 1 calc R U . . .
C102 C 0.0719(9) 0.4272(9) 0.5757(9) 0.033(4) Uani 1 1 d . . . . .
H102 H 0.0685 0.4806 0.5485 0.039 Uiso 1 1 calc R U . . .
C103 C 0.0415(10) 0.4196(9) 0.6400(9) 0.037(4) Uani 1 1 d . . . . .
H103 H 0.0136 0.4660 0.6539 0.044 Uiso 1 1 calc R U . . .
C104 C 0.0518(10) 0.3439(9) 0.6841(9) 0.039(4) Uani 1 1 d . . . . .
H104 H 0.0337 0.3386 0.7307 0.046 Uiso 1 1 calc R U . . .
C105 C 0.0884(10) 0.2760(9) 0.6606(9) 0.042(4) Uani 1 1 d . . . . .
H105 H 0.0937 0.2228 0.6890 0.051 Uiso 1 1 calc R U . . .
C106 C 0.1174(9) 0.2865(9) 0.5952(8) 0.029(4) Uani 1 1 d . . . . .
H106 H 0.1457 0.2405 0.5810 0.035 Uiso 1 1 calc R U . . .
C202 C 0.4939(9) 0.3414(10) 0.5833(9) 0.032(4) Uani 1 1 d . . . . .
H202 H 0.4761 0.2866 0.5587 0.039 Uiso 1 1 calc R U . . .
C203 C 0.5780(9) 0.3521(10) 0.6520(10) 0.040(4) Uani 1 1 d . . . . .
H203 H 0.6169 0.3050 0.6765 0.048 Uiso 1 1 calc R U . . .
C204 C 0.6060(10) 0.4320(10) 0.6856(10) 0.046(5) Uani 1 1 d . . . . .
H204 H 0.6659 0.4408 0.7307 0.055 Uiso 1 1 calc R U . . .
C205 C 0.5492(11) 0.4966(10) 0.6550(11) 0.050(5) Uani 1 1 d . . . . .
H205 H 0.5671 0.5517 0.6790 0.060 Uiso 1 1 calc R U . . .
C206 C 0.4611(9) 0.4814(9) 0.5856(9) 0.032(4) Uani 1 1 d . . . . .
H206 H 0.4195 0.5270 0.5648 0.038 Uiso 1 1 calc R U . . .
C302 C -0.1250(9) 0.5757(8) 0.1556(8) 0.023(3) Uani 1 1 d . . . . .
H302 H -0.1554 0.5269 0.1614 0.028 Uiso 1 1 calc R U . . .
C303 C -0.1750(10) 0.6482(9) 0.1186(9) 0.029(4) Uani 1 1 d . . . . .
H303 H -0.2384 0.6480 0.0996 0.035 Uiso 1 1 calc R U . . .
C304 C -0.1343(10) 0.7193(9) 0.1092(9) 0.029(4) Uani 1 1 d . . . . .
H304 H -0.1681 0.7689 0.0830 0.035 Uiso 1 1 calc R U . . .
C305 C -0.0396(10) 0.7167(8) 0.1400(8) 0.028(3) Uani 1 1 d . . . . .
H305 H -0.0077 0.7651 0.1357 0.034 Uiso 1 1 calc R U . . .
C306 C 0.0052(9) 0.6433(8) 0.1760(8) 0.024(3) Uani 1 1 d . . . . .
H306 H 0.0688 0.6425 0.1969 0.029 Uiso 1 1 calc R U . . .
C402 C 0.3219(10) 0.1763(8) 0.1683(9) 0.026(3) Uani 1 1 d . . . . .
H402 H 0.3667 0.2188 0.1940 0.032 Uiso 1 1 calc R U . . .
C403 C 0.3380(9) 0.1141(8) 0.1200(9) 0.030(4) Uani 1 1 d . . . . .
H403 H 0.3911 0.1148 0.1113 0.036 Uiso 1 1 calc R U . . .
C404 C 0.2747(10) 0.0500(9) 0.0843(9) 0.033(4) Uani 1 1 d . . . . .
H404 H 0.2826 0.0060 0.0495 0.039 Uiso 1 1 calc R U . . .
C405 C 0.1998(10) 0.0523(10) 0.1009(10) 0.041(4) Uani 1 1 d . . . . .
H405 H 0.1560 0.0085 0.0796 0.050 Uiso 1 1 calc R U . . .
C406 C 0.1898(9) 0.1184(9) 0.1485(9) 0.030(4) Uani 1 1 d . . . . .
H406 H 0.1374 0.1191 0.1584 0.036 Uiso 1 1 calc R U . . .
C6C C 0.4075(16) 0.4021(12) -0.2227(12) 0.090(5) Uani 0.664(17) 1 d G U P A 1
H6CA H 0.4113 0.4485 -0.2571 0.108 Uiso 0.664(17) 1 calc R U P A 1
C5C C 0.4816(12) 0.3494(15) -0.1791(13) 0.090(5) Uani 0.664(17) 1 d G U P A 1
H5CA H 0.5360 0.3599 -0.1837 0.108 Uiso 0.664(17) 1 calc R U P A 1
C4C C 0.4760(13) 0.2815(14) -0.1288(13) 0.090(5) Uani 0.664(17) 1 d G U P A 1
H4CA H 0.5266 0.2455 -0.0990 0.108 Uiso 0.664(17) 1 calc R U P A 1
C3C C 0.3963(16) 0.2662(12) -0.1221(13) 0.090(5) Uani 0.664(17) 1 d G U P A 1
H3CA H 0.3925 0.2198 -0.0877 0.108 Uiso 0.664(17) 1 calc R U P A 1
C2C C 0.3223(13) 0.3189(14) -0.1657(13) 0.090(5) Uani 0.664(17) 1 d G U P A 1
H2CA H 0.2678 0.3085 -0.1611 0.108 Uiso 0.664(17) 1 calc R U P A 1
N1C N 0.3278(13) 0.3869(13) -0.2160(11) 0.090(5) Uani 0.664(17) 1 d G U P A 1
C5D C 0.460(2) 0.3514(16) -0.1997(18) 0.040(5) Uani 0.336(17) 1 d G U P A 2
H5DA H 0.4627 0.3974 -0.2354 0.048 Uiso 0.336(17) 1 calc R U P A 2
C6D C 0.5349(17) 0.2987(18) -0.1580(18) 0.040(5) Uani 0.336(17) 1 d G U P A 2
H6DA H 0.5880 0.3086 -0.1654 0.048 Uiso 0.336(17) 1 calc R U P A 2
N1D N 0.5316(17) 0.2315(16) -0.1057(16) 0.040(5) Uani 0.336(17) 1 d G U P A 2
C2D C 0.454(2) 0.2171(16) -0.0949(18) 0.040(5) Uani 0.336(17) 1 d G U P A 2
H2DA H 0.4518 0.1712 -0.0591 0.048 Uiso 0.336(17) 1 calc R U P A 2
C3D C 0.3796(17) 0.2698(19) -0.137(2) 0.040(5) Uani 0.336(17) 1 d G U P A 2
H3DA H 0.3265 0.2599 -0.1292 0.048 Uiso 0.336(17) 1 calc R U P A 2
C4D C 0.3828(17) 0.3370(17) -0.1889(18) 0.040(5) Uani 0.336(17) 1 d G U P A 2
H4DA H 0.3320 0.3730 -0.2174 0.048 Uiso 0.336(17) 1 calc R U P A 2

loop_
_atom_site_aniso_label
_atom_site_aniso_U_11
_atom_site_aniso_U_22
_atom_site_aniso_U_33
_atom_site_aniso_U_23
_atom_site_aniso_U_13
_atom_site_aniso_U_12
Mn1 0.0244(11) 0.0130(11) 0.0193(12) 0.0009(9) 0.0132(9) 0.0014(9)
Mn2 0.0196(10) 0.0167(12) 0.0170(11) -0.0022(9) 0.0081(9) -0.0001(9)
Mn3 0.0180(11) 0.0178(11) 0.0160(11) -0.0021(9) 0.0084(9) -0.0020(9)
Mn4 0.0215(11) 0.0166(12) 0.0151(11) -0.0014(9) 0.0085(9) -0.0021(10)
N1 0.020(6) 0.018(6) 0.022(6) -0.002(5) 0.008(5) -0.006(5)
N2 0.024(6) 0.015(6) 0.012(5) -0.004(5) 0.006(5) 0.003(5)
N3 0.025(6) 0.022(6) 0.013(6) -0.004(5) 0.010(5) -0.004(5)
N4 0.021(6) 0.020(6) 0.019(5) 0.001(6) 0.009(5) -0.003(5)
N5 0.022(6) 0.021(6) 0.017(6) 0.007(5) 0.006(5) 0.007(5)
N5A 0.049(8) 0.032(8) 0.057(10) -0.006(8) 0.023(8) -0.001(7)
N5B 0.077(12) 0.118(14) 0.036(9) -0.023(9) 0.028(9) -0.038(10)
N6 0.025(6) 0.016(6) 0.012(6) 0.001(5) 0.008(5) 0.002(5)
N7 0.015(6) 0.023(6) 0.009(6) 0.005(5) 0.004(5) -0.012(5)
N7B 0.119(17) 0.092(15) 0.093(16) -0.031(12) 0.061(13) -0.017(13)
N8 0.020(6) 0.013(6) 0.017(5) 0.000(5) 0.013(5) -0.005(5)
N10 0.028(6) 0.019(7) 0.017(6) -0.003(5) 0.009(5) 0.001(5)
N20 0.025(6) 0.032(8) 0.020(6) -0.006(6) 0.009(5) -0.001(6)
N30 0.030(7) 0.023(7) 0.013(6) 0.004(5) 0.008(5) -0.002(6)
N40 0.040(8) 0.023(7) 0.019(7) -0.003(5) 0.020(6) 0.002(6)
C1A 0.031(8) 0.031(9) 0.028(8) 0.004(7) 0.004(7) -0.001(7)
C1B 0.085(14) 0.082(14) 0.031(10) -0.008(10) 0.019(10) -0.021(12)
C2A 0.038(9) 0.041(11) 0.038(10) 0.010(8) 0.014(8) -0.004(8)
C2B 0.054(12) 0.14(2) 0.040(11) 0.001(13) 0.028(10) -0.005(14)
C3A 0.077(12) 0.056(12) 0.048(10) -0.004(11) 0.038(11) -0.015(11)
C3B 0.110(18) 0.075(14) 0.062(14) -0.025(11) 0.062(14) -0.034(13)
C4A 0.059(11) 0.027(9) 0.090(15) -0.029(11) 0.056(11) -0.014(9)
C4B 0.093(17) 0.075(14) 0.054(14) -0.001(11) 0.040(12) -0.025(12)
C6A 0.031(8) 0.033(9) 0.035(9) -0.007(8) 0.007(7) -0.017(8)
C6B 0.038(10) 0.113(16) 0.032(10) -0.004(11) 0.014(8) -0.011(12)
C8B 0.039(12) 0.12(2) 0.068(15) -0.013(14) 0.021(11) 0.001(13)
C9B 0.066(15) 0.075(15) 0.068(15) -0.025(11) 0.010(12) 0.005(13)
C10B 0.049(13) 0.099(19) 0.043(12) 0.016(12) 0.010(10) 0.005(13)
C11 0.025(8) 0.025(8) 0.017(7) 0.005(6) 0.013(6) 0.008(6)
C11B 0.052(13) 0.080(16) 0.082(16) 0.000(13) 0.031(12) 0.013(12)
C12 0.024(8) 0.020(8) 0.033(9) -0.001(7) 0.016(7) 0.007(6)
C12B 0.079(16) 0.075(16) 0.084(17) -0.036(13) 0.031(14) -0.014(14)
C13 0.045(10) 0.033(9) 0.025(9) 0.003(7) 0.017(8) 0.018(8)
C14 0.037(10) 0.060(12) 0.044(11) 0.008(9) 0.023(8) 0.012(9)
C15 0.041(10) 0.042(11) 0.075(13) 0.010(10) 0.042(9) 0.003(9)
C16 0.030(8) 0.031(9) 0.046(10) 0.015(8) 0.023(7) -0.008(8)
C21 0.034(7) 0.013(6) 0.022(6) -0.001(5) 0.020(5) 0.004(5)
C22 0.035(7) 0.020(6) 0.025(6) 0.003(5) 0.013(6) 0.003(6)
C23 0.032(7) 0.029(7) 0.022(6) 0.010(5) 0.008(5) 0.002(6)
C24 0.030(7) 0.018(7) 0.038(7) 0.016(6) 0.013(6) 0.006(6)
C25 0.034(7) 0.012(6) 0.040(7) 0.009(5) 0.024(6) 0.007(5)
C26 0.029(6) 0.003(6) 0.031(6) 0.001(5) 0.017(5) 0.001(5)
C31 0.029(8) 0.001(7) 0.016(7) -0.003(5) 0.013(6) -0.004(6)
C32 0.027(8) 0.018(8) 0.013(7) 0.003(6) 0.006(6) -0.003(7)
C33 0.036(9) 0.029(9) 0.018(8) 0.008(6) 0.014(7) -0.007(7)
C34 0.022(8) 0.034(9) 0.028(9) -0.002(7) 0.000(7) -0.012(7)
C35 0.029(8) 0.012(7) 0.020(8) -0.003(6) 0.011(7) -0.006(6)
C36 0.028(8) 0.005(7) 0.007(6) -0.003(5) 0.001(6) 0.003(6)
C41 0.026(8) 0.018(8) 0.018(7) -0.005(6) 0.012(6) 0.003(6)
C42 0.021(7) 0.027(8) 0.014(7) -0.004(6) 0.002(6) -0.004(6)
C43 0.044(9) 0.017(7) 0.022(7) -0.012(6) 0.023(7) -0.015(7)
C44 0.023(8) 0.024(9) 0.040(10) 0.001(7) 0.009(7) -0.012(7)
C45 0.030(9) 0.024(9) 0.036(9) -0.004(7) 0.012(7) -0.004(7)
C46 0.034(8) 0.012(7) 0.020(7) 0.003(6) 0.014(6) 0.004(7)
C51 0.028(6) 0.016(6) 0.024(6) -0.009(5) 0.017(5) 0.006(5)
C52 0.031(6) 0.015(6) 0.029(7) -0.003(5) 0.014(6) 0.003(5)
C53 0.030(7) 0.029(7) 0.038(7) -0.003(6) 0.012(6) 0.007(6)
C54 0.028(6) 0.044(8) 0.063(8) -0.003(7) 0.018(6) 0.013(6)
C55 0.034(6) 0.044(8) 0.061(8) 0.001(7) 0.021(7) 0.000(6)
C56 0.034(6) 0.025(7) 0.042(7) 0.004(6) 0.018(6) 0.002(6)
C61 0.024(7) 0.012(7) 0.022(7) -0.004(6) 0.013(6) -0.003(6)
C62 0.034(8) 0.022(8) 0.033(9) -0.003(7) 0.023(7) -0.001(7)
C63 0.035(9) 0.025(8) 0.052(11) -0.012(8) 0.029(8) 0.003(7)
C64 0.043(10) 0.035(10) 0.045(11) -0.023(8) 0.031(9) -0.013(8)
C65 0.053(10) 0.042(10) 0.025(8) -0.011(7) 0.033(8) -0.004(8)
C66 0.040(9) 0.014(7) 0.022(8) -0.001(6) 0.016(7) 0.003(7)
C71 0.018(7) 0.015(7) 0.018(7) 0.003(6) 0.008(6) 0.003(6)
C72 0.022(7) 0.009(7) 0.013(7) 0.001(5) 0.007(6) 0.002(6)
C73 0.036(9) 0.014(8) 0.024(8) 0.007(6) 0.014(7) 0.004(7)
C74 0.027(8) 0.024(8) 0.039(9) 0.010(7) 0.021(7) -0.002(7)
C75 0.024(8) 0.021(8) 0.023(8) -0.002(7) 0.003(7) 0.003(6)
C76 0.021(7) 0.009(7) 0.021(8) -0.001(6) 0.000(6) 0.006(6)
C81 0.018(7) 0.012(7) 0.023(7) -0.008(6) 0.011(6) -0.003(6)
C82 0.030(7) 0.015(7) 0.021(7) -0.003(6) 0.016(6) 0.000(7)
C83 0.032(8) 0.026(9) 0.032(9) -0.012(7) 0.020(7) -0.011(7)
C84 0.047(9) 0.043(9) 0.028(8) 0.005(8) 0.029(8) 0.005(9)
C85 0.051(10) 0.034(9) 0.025(8) 0.012(7) 0.014(7) -0.008(8)
C86 0.026(7) 0.025(8) 0.023(8) -0.002(6) 0.012(6) 0.001(6)
C102 0.051(10) 0.026(9) 0.027(9) 0.011(7) 0.022(8) 0.013(7)
C103 0.054(10) 0.038(10) 0.024(8) -0.009(7) 0.024(8) 0.013(8)
C104 0.070(12) 0.028(10) 0.030(9) -0.002(7) 0.035(9) -0.003(8)
C105 0.085(13) 0.018(9) 0.030(9) 0.003(7) 0.032(9) 0.004(8)
C106 0.053(10) 0.015(8) 0.019(8) 0.006(7) 0.015(7) 0.012(8)
C202 0.026(8) 0.045(10) 0.026(9) -0.011(7) 0.010(7) 0.002(8)
C203 0.033(9) 0.036(10) 0.043(10) 0.001(8) 0.010(8) -0.001(8)
C204 0.032(9) 0.052(12) 0.031(10) -0.006(9) -0.007(8) -0.010(9)
C205 0.052(11) 0.034(10) 0.046(11) -0.005(9) 0.006(9) -0.012(9)
C206 0.040(9) 0.021(8) 0.022(8) -0.003(7) 0.002(7) 0.004(7)
C302 0.026(8) 0.021(8) 0.018(8) -0.006(6) 0.006(7) -0.006(7)
C303 0.039(9) 0.025(9) 0.021(8) -0.002(7) 0.010(7) 0.005(8)
C304 0.056(10) 0.016(8) 0.021(8) 0.007(6) 0.021(8) 0.020(8)
C305 0.048(10) 0.017(8) 0.026(8) -0.002(6) 0.022(8) 0.005(7)
C306 0.041(9) 0.015(8) 0.019(8) -0.001(6) 0.015(7) -0.004(7)
C402 0.048(10) 0.018(8) 0.018(8) -0.001(6) 0.019(7) -0.008(7)
C403 0.035(9) 0.022(8) 0.040(10) -0.006(7) 0.023(8) -0.003(7)
C404 0.047(10) 0.025(9) 0.022(9) -0.006(7) 0.013(8) 0.006(8)
C405 0.047(10) 0.040(10) 0.038(10) 0.001(8) 0.019(9) -0.004(9)
C406 0.031(8) 0.042(10) 0.031(9) -0.007(8) 0.026(7) -0.002(8)
C6C 0.128(9) 0.094(9) 0.068(7) -0.036(6) 0.062(7) -0.048(8)
C5C 0.128(9) 0.094(9) 0.068(7) -0.036(6) 0.062(7) -0.048(8)
C4C 0.128(9) 0.094(9) 0.068(7) -0.036(6) 0.062(7) -0.048(8)
C3C 0.128(9) 0.094(9) 0.068(7) -0.035(6) 0.062(7) -0.048(8)
C2C 0.128(9) 0.094(9) 0.068(7) -0.035(6) 0.062(7) -0.048(8)
N1C 0.128(9) 0.094(9) 0.068(7) -0.036(6) 0.062(7) -0.048(8)
C5D 0.064(9) 0.033(10) 0.021(8) -0.010(7) 0.018(7) -0.003(8)
C6D 0.064(9) 0.033(10) 0.021(8) -0.010(7) 0.018(7) -0.003(8)
N1D 0.064(9) 0.033(10) 0.021(8) -0.010(7) 0.018(7) -0.003(8)
C2D 0.064(9) 0.033(10) 0.022(8) -0.010(7) 0.018(7) -0.003(8)
C3D 0.065(9) 0.033(10) 0.022(8) -0.010(7) 0.018(7) -0.003(8)
C4D 0.064(9) 0.033(10) 0.022(8) -0.010(7) 0.018(7) -0.003(8)

loop_
_atom_type_symbol
_atom_type_description
_atom_type_scat_dispersion_real
_atom_type_scat_dispersion_imag
_atom_type_scat_source
C C 0.0033 0.0016 'International Tables Vol C Tables 4.2.6.8 and 6.1.1.4'
H H 0.0000 0.0000 'International Tables Vol C Tables 4.2.6.8 and 6.1.1.4'
N N 0.0061 0.0033 'International Tables Vol C Tables 4.2.6.8 and 6.1.1.4'
Mn Mn 0.3368 0.7283 'International Tables Vol C Tables 4.2.6.8 and 6.1.1.4'

loop_
_geom_angle_atom_site_label_1
_geom_angle_atom_site_label_2
_geom_angle_atom_site_label_3
_geom_angle
N2 Mn1 N1 124.4(4)
N2 Mn1 N6 93.6(4)
N1 Mn1 N6 101.3(4)
N2 Mn1 N10 112.5(4)
N1 Mn1 N10 107.7(4)
N6 Mn1 N10 116.4(4)
N2 Mn1 Mn2 47.4(3)
N1 Mn1 Mn2 126.1(3)
N6 Mn1 Mn2 46.4(3)
N10 Mn1 Mn2 124.6(3)
N2 Mn1 Mn3 105.2(3)
N1 Mn1 Mn3 40.9(3)
N6 Mn1 Mn3 66.0(3)
N10 Mn1 Mn3 141.7(3)
Mn2 Mn1 Mn3 86.02(7)
N5 Mn2 N6 120.0(4)
N5 Mn2 N2 101.6(4)
N6 Mn2 N2 94.1(3)
N5 Mn2 N20 109.2(4)
N6 Mn2 N20 114.6(4)
N2 Mn2 N20 116.0(4)
N5 Mn2 Mn1 123.3(3)
N6 Mn2 Mn1 48.1(3)
N2 Mn2 Mn1 46.1(3)
N20 Mn2 Mn1 126.2(3)
N4 Mn3 N7 119.7(4)
N4 Mn3 N1 113.0(4)
N7 Mn3 N1 101.4(4)
N4 Mn3 N30 110.5(4)
N7 Mn3 N30 103.8(4)
N1 Mn3 N30 107.3(4)
N4 Mn3 Mn1 118.7(3)
N7 Mn3 Mn1 63.7(3)
N1 Mn3 Mn1 40.6(2)
N30 Mn3 Mn1 128.8(3)
N8 Mn4 N3 120.0(4)
N8 Mn4 N5 113.1(4)
N3 Mn4 N5 100.6(4)
N8 Mn4 N40 104.5(4)
N3 Mn4 N40 109.4(4)
N5 Mn4 N40 109.2(4)
C11 N1 Mn1 113.3(7)
C11 N1 Mn3 123.6(8)
Mn1 N1 Mn3 98.5(4)
C21 N2 N3 112.9(9)
C21 N2 Mn1 138.4(8)
N3 N2 Mn1 93.8(6)
C21 N2 Mn2 113.2(8)
N3 N2 Mn2 107.0(7)
Mn1 N2 Mn2 86.5(4)
C31 N3 N2 113.6(9)
C31 N3 Mn4 125.9(8)
N2 N3 Mn4 120.5(7)
C41 N4 N8 116.9(10)
C41 N4 Mn3 125.1(9)
N8 N4 Mn3 115.4(6)
C51 N5 Mn2 112.4(7)
C51 N5 Mn4 123.7(8)
Mn2 N5 Mn4 99.5(4)
C6A N5A C4A 114.0(14)
C6B N5B C4B 115.6(17)
C61 N6 N7 117.1(9)
C61 N6 Mn2 132.2(8)
N7 N6 Mn2 97.8(6)
C61 N6 Mn1 111.2(8)
N7 N6 Mn1 107.4(6)
Mn2 N6 Mn1 85.6(4)
C71 N7 N6 113.4(9)
C71 N7 Mn3 126.5(8)
N6 N7 Mn3 119.9(7)
C8B N7B C12B 116(2)
C81 N8 N4 115.3(9)
C81 N8 Mn4 126.4(8)
N4 N8 Mn4 117.8(7)
C102 N10 C106 117.6(11)
C102 N10 Mn1 120.5(8)
C106 N10 Mn1 121.5(9)
C206 N20 C202 117.1(11)
C206 N20 Mn2 120.4(9)
C202 N20 Mn2 122.3(9)
C302 N30 C306 116.7(11)
C302 N30 Mn3 124.5(9)
C306 N30 Mn3 118.7(9)
C406 N40 C402 114.8(11)
C406 N40 Mn4 120.0(9)
C402 N40 Mn4 124.6(9)
C2A C1A C6A 118.0(14)
C6B C1B C2B 119.3(17)
C3A C2A C1A 120.1(14)
C1B C2B C3B 117.9(17)
C2A C3A C4A 117.2(14)
C4B C3B C2B 117.6(18)
N5A C4A C3A 125.3(15)
N5B C4B C3B 124.6(19)
N5A C6A C1A 125.4(13)
N5B C6B C1B 125.0(17)
N7B C8B C9B 125(2)
C10B C9B C8B 118(2)
C9B C10B C11B 117(2)
C16 C11 N1 124.2(13)
C16 C11 C12 116.0(13)
N1 C11 C12 119.6(12)
C10B C11B C12B 120(2)
C13 C12 C11 122.0(14)
N7B C12B C11B 123(2)
C12 C13 C14 120.3(15)
C13 C14 C15 119.3(15)
C14 C15 C16 118.8(15)
C11 C16 C15 123.5(15)
N2 C21 C26 126.0(11)
N2 C21 C22 117.5(11)
C26 C21 C22 116.5(11)
C23 C22 C21 120.9(12)
C24 C23 C22 121.0(13)
C23 C24 C25 119.9(13)
C26 C25 C24 120.4(13)
C25 C26 C21 121.3(13)
N3 C31 C36 118.1(11)
N3 C31 C32 126.0(12)
C36 C31 C32 115.9(12)
C33 C32 C31 121.3(12)
C34 C33 C32 120.3(13)
C35 C34 C33 119.9(13)
C36 C35 C34 120.2(13)
C35 C36 C31 122.2(12)
N4 C41 C46 118.9(11)
N4 C41 C42 124.5(12)
C46 C41 C42 116.5(12)
C43 C42 C41 120.2(12)
C44 C43 C42 123.0(12)
C43 C44 C45 116.9(12)
C44 C45 C46 122.2(13)
C45 C46 C41 121.1(12)
C56 C51 N5 123.1(13)
C56 C51 C52 116.0(12)
N5 C51 C52 120.9(12)
C53 C52 C51 121.8(14)
C52 C53 C54 119.6(14)
C55 C54 C53 119.4(14)
C56 C55 C54 121.7(15)
C55 C56 C51 121.3(14)
N6 C61 C62 124.3(12)
N6 C61 C66 117.8(11)
C62 C61 C66 117.8(12)
C63 C62 C61 121.8(14)
C62 C63 C64 120.2(14)
C63 C64 C65 119.0(14)
C66 C65 C64 120.7(14)
C65 C66 C61 120.4(13)
N7 C71 C72 118.4(11)
N7 C71 C76 125.6(12)
C72 C71 C76 115.9(12)
C73 C72 C71 123.1(12)
C72 C73 C74 120.2(13)
C75 C74 C73 117.6(13)
C76 C75 C74 123.4(12)
C75 C76 C71 119.6(13)
N8 C81 C82 120.0(11)
N8 C81 C86 125.6(11)
C82 C81 C86 114.4(11)
C83 C82 C81 123.8(12)
C82 C83 C84 120.3(13)
C85 C84 C83 116.8(12)
C86 C85 C84 123.7(13)
C85 C86 C81 120.9(12)
N10 C102 C103 122.2(13)
C102 C103 C104 119.2(14)
C105 C104 C103 120.0(14)
C104 C105 C106 118.7(14)
N10 C106 C105 122.1(13)
N20 C202 C203 122.7(14)
C202 C203 C204 119.1(14)
C205 C204 C203 120.0(14)
C204 C205 C206 118.4(15)
N20 C206 C205 122.5(13)
N30 C302 C303 122.5(13)
C304 C303 C302 120.6(14)
C303 C304 C305 117.4(13)
C306 C305 C304 118.6(13)
N30 C306 C305 124.1(13)
N40 C402 C403 125.3(13)
C402 C403 C404 118.2(14)
C405 C404 C403 117.8(13)
C406 C405 C404 119.0(14)
N40 C406 C405 124.9(13)
C5C C6C N1C 120.0
C4C C5C C6C 120.0
C5C C4C C3C 120.0
C2C C3C C4C 120.0
N1C C2C C3C 120.0
C2C N1C C6C 120.0
C6D C5D C4D 120.0
C5D C6D N1D 120.0
C6D N1D C2D 120.0
C3D C2D N1D 120.0
C4D C3D C2D 120.0
C3D C4D C5D 120.0

loop_
_geom_bond_atom_site_label_1
_geom_bond_atom_site_label_2
_geom_bond_distance
Mn1 N2 2.112(10)
Mn1 N1 2.130(9)
Mn1 N6 2.181(10)
Mn1 N10 2.208(10)
Mn1 Mn2 2.923(2)
Mn1 Mn3 3.237(3)
Mn2 N5 2.116(10)
Mn2 N6 2.122(10)
Mn2 N2 2.154(10)
Mn2 N20 2.188(10)
Mn3 N4 2.050(10)
Mn3 N7 2.073(9)
Mn3 N1 2.143(10)
Mn3 N30 2.210(10)
Mn4 N8 2.042(10)
Mn4 N3 2.067(10)
Mn4 N5 2.131(10)
Mn4 N40 2.220(11)
N1 C11 1.387(14)
N2 C21 1.398(15)
N2 N3 1.477(12)
N3 C31 1.396(14)
N4 C41 1.357(15)
N4 N8 1.441(11)
N5 C51 1.404(14)
N5A C6A 1.325(17)
N5A C4A 1.358(19)
N5B C6B 1.300(18)
N5B C4B 1.35(2)
N6 C61 1.392(14)
N6 N7 1.468(12)
N7 C71 1.363(14)
N7B C8B 1.30(2)
N7B C12B 1.33(2)
N8 C81 1.369(14)
N10 C102 1.351(15)
N10 C106 1.371(15)
N20 C206 1.327(15)
N20 C202 1.352(16)
N30 C302 1.342(14)
N30 C306 1.347(15)
N40 C406 1.334(16)
N40 C402 1.340(15)
C1A C2A 1.377(18)
C1A C6A 1.378(17)
C1B C6B 1.35(2)
C1B C2B 1.37(2)
C2A C3A 1.35(2)
C2B C3B 1.38(2)
C3A C4A 1.39(2)
C3B C4B 1.36(2)
C8B C9B 1.39(2)
C9B C10B 1.36(2)
C10B C11B 1.37(2)
C11 C16 1.349(16)
C11 C12 1.403(17)
C11B C12B 1.37(2)
C12 C13 1.365(17)
C13 C14 1.369(19)
C14 C15 1.38(2)
C15 C16 1.390(18)
C21 C26 1.406(16)
C21 C22 1.438(16)
C22 C23 1.388(17)
C23 C24 1.361(18)
C24 C25 1.400(18)
C25 C26 1.390(17)
C31 C36 1.399(15)
C31 C32 1.409(16)
C32 C33 1.374(16)
C33 C34 1.369(16)
C34 C35 1.368(18)
C35 C36 1.364(15)
C41 C46 1.408(16)
C41 C42 1.416(16)
C42 C43 1.386(15)
C43 C44 1.375(17)
C44 C45 1.377(17)
C45 C46 1.384(17)
C51 C56 1.402(17)
C51 C52 1.406(17)
C52 C53 1.377(17)
C53 C54 1.381(19)
C54 C55 1.36(2)
C55 C56 1.358(16)
C61 C62 1.399(17)
C61 C66 1.412(16)
C62 C63 1.379(18)
C63 C64 1.388(19)
C64 C65 1.409(19)
C65 C66 1.380(17)
C71 C72 1.429(16)
C71 C76 1.445(16)
C72 C73 1.373(16)
C73 C74 1.407(18)
C74 C75 1.404(17)
C75 C76 1.375(17)
C81 C82 1.416(14)
C81 C86 1.417(16)
C82 C83 1.376(16)
C83 C84 1.395(17)
C84 C85 1.376(17)
C85 C86 1.375(17)
C102 C103 1.370(18)
C103 C104 1.375(18)
C104 C105 1.372(18)
C105 C106 1.377(17)
C202 C203 1.362(17)
C203 C204 1.378(19)
C204 C205 1.328(19)
C205 C206 1.420(18)
C302 C303 1.389(17)
C303 C304 1.355(18)
C304 C305 1.415(17)
C305 C306 1.365(16)
C402 C403 1.368(18)
C403 C404 1.388(18)
C404 C405 1.382(18)
C405 C406 1.365(18)
C6C C5C 1.3900
C6C N1C 1.3900
C5C C4C 1.3900
C4C C3C 1.3900
C3C C2C 1.3900
C2C N1C 1.3900
C5D C6D 1.3900
C5D C4D 1.3900
C6D N1D 1.3900
N1D C2D 1.3900
C2D C3D 1.3900
C3D C4D 1.3900

loop_
_geom_torsion_atom_site_label_1
_geom_torsion_atom_site_label_2
_geom_torsion_atom_site_label_3
_geom_torsion_atom_site_label_4
_geom_torsion
C21 N2 N3 C31 77.7(12)
Mn1 N2 N3 C31 -69.6(9)
Mn2 N2 N3 C31 -157.1(8)
C21 N2 N3 Mn4 -104.5(10)
Mn1 N2 N3 Mn4 108.1(6)
Mn2 N2 N3 Mn4 20.6(9)
C61 N6 N7 C71 78.4(13)
Mn2 N6 N7 C71 -67.8(10)
Mn1 N6 N7 C71 -155.6(8)
C61 N6 N7 Mn3 -106.2(10)
Mn2 N6 N7 Mn3 107.6(6)
Mn1 N6 N7 Mn3 19.8(9)
C41 N4 N8 C81 81.0(12)
Mn3 N4 N8 C81 -116.6(9)
C41 N4 N8 Mn4 -106.9(10)
Mn3 N4 N8 Mn4 55.4(8)
C6A C1A C2A C3A -2(2)
C6B C1B C2B C3B 0(3)
C1A C2A C3A C4A 2(2)
C1B C2B C3B C4B -1(3)
C6A N5A C4A C3A 3(2)
C2A C3A C4A N5A -2(2)
C6B N5B C4B C3B -3(3)
C2B C3B C4B N5B 3(3)
C4A N5A C6A C1A -3(2)
C2A C1A C6A N5A 3(2)
C4B N5B C6B C1B 1(3)
C2B C1B C6B N5B 0(3)
C12B N7B C8B C9B 1(3)
N7B C8B C9B C10B 1(3)
C8B C9B C10B C11B -2(3)
Mn1 N1 C11 C16 -102.1(13)
Mn3 N1 C11 C16 139.3(11)
Mn1 N1 C11 C12 72.4(13)
Mn3 N1 C11 C12 -46.2(15)
C9B C10B C11B C12B 1(3)
C16 C11 C12 C13 -1.5(19)
N1 C11 C12 C13 -176.5(11)
C8B N7B C12B C11B -3(3)
C10B C11B C12B N7B 2(3)
C11 C12 C13 C14 3(2)
C12 C13 C14 C15 -1(2)
C13 C14 C15 C16 -1(2)
N1 C11 C16 C15 173.8(12)
C12 C11 C16 C15 -1(2)
C14 C15 C16 C11 2(2)
N3 N2 C21 C26 11.1(17)
Mn1 N2 C21 C26 136.9(12)
Mn2 N2 C21 C26 -110.7(13)
N3 N2 C21 C22 -170.5(10)
Mn1 N2 C21 C22 -44.7(18)
Mn2 N2 C21 C22 67.7(13)
N2 C21 C22 C23 -176.2(12)
C26 C21 C22 C23 2.3(19)
C21 C22 C23 C24 -1(2)
C22 C23 C24 C25 -1(2)
C23 C24 C25 C26 0(2)
C24 C25 C26 C21 2(2)
N2 C21 C26 C25 175.5(12)
C22 C21 C26 C25 -2.9(19)
N2 N3 C31 C36 167.3(9)
Mn4 N3 C31 C36 -10.3(16)
N2 N3 C31 C32 -10.0(17)
Mn4 N3 C31 C32 172.4(9)
N3 C31 C32 C33 172.1(12)
C36 C31 C32 C33 -5.2(18)
C31 C32 C33 C34 4(2)
C32 C33 C34 C35 -1(2)
C33 C34 C35 C36 -1(2)
C34 C35 C36 C31 -1.1(19)
N3 C31 C36 C35 -173.6(11)
C32 C31 C36 C35 3.9(17)
N8 N4 C41 C46 -178.0(10)
Mn3 N4 C41 C46 21.6(16)
N8 N4 C41 C42 6.6(17)
Mn3 N4 C41 C42 -153.8(10)
N4 C41 C42 C43 176.0(12)
C46 C41 C42 C43 0.5(17)
C41 C42 C43 C44 -1.2(19)
C42 C43 C44 C45 3.2(19)
C43 C44 C45 C46 -5(2)
C44 C45 C46 C41 4(2)
N4 C41 C46 C45 -177.7(12)
C42 C41 C46 C45 -2.0(18)
Mn2 N5 C51 C56 -113.1(12)
Mn4 N5 C51 C56 127.7(12)
Mn2 N5 C51 C52 68.1(13)
Mn4 N5 C51 C52 -51.1(15)
C56 C51 C52 C53 4.1(19)
N5 C51 C52 C53 -177.0(12)
C51 C52 C53 C54 -3(2)
C52 C53 C54 C55 1(2)
C53 C54 C55 C56 -1(2)
C54 C55 C56 C51 2(2)
N5 C51 C56 C55 177.5(12)
C52 C51 C56 C55 -4(2)
N7 N6 C61 C62 11.2(17)
Mn2 N6 C61 C62 143.2(10)
Mn1 N6 C61 C62 -112.9(12)
N7 N6 C61 C66 -170.4(10)
Mn2 N6 C61 C66 -38.3(16)
Mn1 N6 C61 C66 65.6(12)
N6 C61 C62 C63 177.4(12)
C66 C61 C62 C63 -1.0(19)
C61 C62 C63 C64 0(2)
C62 C63 C64 C65 1(2)
C63 C64 C65 C66 0(2)
C64 C65 C66 C61 0(2)
N6 C61 C66 C65 -177.5(12)
C62 C61 C66 C65 1.1(19)
N6 N7 C71 C72 164.0(10)
Mn3 N7 C71 C72 -11.0(17)
N6 N7 C71 C76 -12.8(17)
Mn3 N7 C71 C76 172.2(9)
N7 C71 C72 C73 -173.1(12)
C76 C71 C72 C73 4.0(18)
C71 C72 C73 C74 -1.8(19)
C72 C73 C74 C75 -2.0(19)
C73 C74 C75 C76 3(2)
C74 C75 C76 C71 -1(2)
N7 C71 C76 C75 174.4(12)
C72 C71 C76 C75 -2.5(17)
N4 N8 C81 C82 168.0(10)
Mn4 N8 C81 C82 -3.2(16)
N4 N8 C81 C86 -8.5(16)
Mn4 N8 C81 C86 -179.7(9)
N8 C81 C82 C83 -179.7(12)
C86 C81 C82 C83 -2.8(18)
C81 C82 C83 C84 0(2)
C82 C83 C84 C85 3(2)
C83 C84 C85 C86 -3(2)
C84 C85 C86 C81 1(2)
N8 C81 C86 C85 178.9(12)
C82 C81 C86 C85 2.3(18)
C106 N10 C102 C103 -5(2)
Mn1 N10 C102 C103 167.5(11)
N10 C102 C103 C104 4(2)
C102 C103 C104 C105 -3(2)
C103 C104 C105 C106 3(2)
C102 N10 C106 C105 5(2)
Mn1 N10 C106 C105 -168.0(11)
C104 C105 C106 N10 -3(2)
C206 N20 C202 C203 -1(2)
Mn2 N20 C202 C203 173.6(11)
N20 C202 C203 C204 -3(2)
C202 C203 C204 C205 4(3)
C203 C204 C205 C206 -2(3)
C202 N20 C206 C205 4(2)
Mn2 N20 C206 C205 -171.3(12)
C204 C205 C206 N20 -2(3)
C306 N30 C302 C303 1.4(18)
Mn3 N30 C302 C303 -173.8(9)
N30 C302 C303 C304 0(2)
C302 C303 C304 C305 -1.1(19)
C303 C304 C305 C306 0.9(18)
C302 N30 C306 C305 -1.6(18)
Mn3 N30 C306 C305 173.8(10)
C304 C305 C306 N30 0.5(19)
C406 N40 C402 C403 3.4(19)
Mn4 N40 C402 C403 -167.6(11)
N40 C402 C403 C404 -2(2)
C402 C403 C404 C405 -1(2)
C403 C404 C405 C406 2(2)
C402 N40 C406 C405 -2(2)
Mn4 N40 C406 C405 169.6(11)
C404 C405 C406 N40 -1(2)
N1C C6C C5C C4C 0.0
C6C C5C C4C C3C 0.0
C5C C4C C3C C2C 0.0
C4C C3C C2C N1C 0.0
C3C C2C N1C C6C 0.0
C5C C6C N1C C2C 0.0
C4D C5D C6D N1D 0.0
C5D C6D N1D C2D 0.0
C6D N1D C2D C3D 0.0
N1D C2D C3D C4D 0.0
C2D C3D C4D C5D 0.0
C6D C5D C4D C3D 0.0
